data_7119314
loop_
_publ_author_name
'Dong, Jinhuan'
'Xin, Shuang'
'Wang, Yanqing'
'Pan, Ling'
'Liu, Qun'

_publ_section_title
;
 In situ generation and reactions of p-(trifluoromethyl)benzyl
 electrophiles: an efficient access to p-(trifluoromethyl)benzyl
 compounds.
;
_journal_issue 10
_journal_name_full 'Chemical communications (Cambridge, England)'
_journal_page_first 1668
_journal_page_last 1671
_journal_paper_doi 10.1039/c6cc09268c
_journal_volume 53
_journal_year 2017
_chemical_formula_moiety 'C16 H16 F3 N O2 S'
_chemical_formula_sum 'C16 H16 F3 N O2 S'
_chemical_formula_weight 343.36
_space_group_crystal_system monoclinic
_space_group_IT_number 14
_space_group_name_Hall '-P 2yn'
_space_group_name_H-M_alt 'P 1 21/n 1'
_symmetry_space_group_name_Hall '-P 2yn'
_symmetry_space_group_name_H-M 'P 1 21/n 1'
_atom_sites_solution_hydrogens geom
_audit_creation_method SHELXL-2014/7
_audit_update_record
;
2016-05-11 deposited with the CCDC.
2017-01-03 downloaded from the CCDC.
;
_cell_angle_alpha 90
_cell_angle_beta 94.319(3)
_cell_angle_gamma 90
_cell_formula_units_Z 4
_cell_length_a 8.5653(13)
_cell_length_b 10.5123(16)
_cell_length_c 17.819(3)
_cell_measurement_reflns_used 3136
_cell_measurement_temperature 293(2)
_cell_measurement_theta_max 26.037
_cell_measurement_theta_min 0.995
_cell_volume 1599.9(4)
_computing_cell_refinement CrysAlis
_computing_data_collection 'CrysAlis (Oxford Diffraction,2006)'
_computing_data_reduction CrysAlis
_computing_molecular_graphics 'Bruker SHELXTL'
_computing_publication_material 'Bruker SHELXTL'
_computing_structure_refinement 'SHELXL-2014/7 (Sheldrick, 2014)'
_computing_structure_solution 'SHELXS-97 (Sheldrick, 1990)'
_diffrn_ambient_temperature 293(2)
_diffrn_measured_fraction_theta_full 0.998
_diffrn_measured_fraction_theta_max 0.995
_diffrn_measurement_device_type 'Xcalibur, Ruby, Gemini ultra'
_diffrn_measurement_method '\w scan'
_diffrn_radiation_type MoK\a
_diffrn_radiation_wavelength 0.71073
_diffrn_reflns_av_R_equivalents 0.0378
_diffrn_reflns_av_unetI/netI 0.0427
_diffrn_reflns_Laue_measured_fraction_full 0.998
_diffrn_reflns_Laue_measured_fraction_max 0.995
_diffrn_reflns_limit_h_max 10
_diffrn_reflns_limit_h_min -10
_diffrn_reflns_limit_k_max 12
_diffrn_reflns_limit_k_min -12
_diffrn_reflns_limit_l_max 21
_diffrn_reflns_limit_l_min -20
_diffrn_reflns_number 9833
_diffrn_reflns_point_group_measured_fraction_full 0.998
_diffrn_reflns_point_group_measured_fraction_max 0.995
_diffrn_reflns_theta_full 25.242
_diffrn_reflns_theta_max 26.037
_diffrn_reflns_theta_min 2.251
_diffrn_source 'fine-focus sealed tube'
_exptl_absorpt_coefficient_mu 0.241
_exptl_absorpt_correction_T_max 0.953
_exptl_absorpt_correction_T_min 0.930
_exptl_absorpt_correction_type multi-scan
_exptl_absorpt_process_details 'SADABS, Sheldrick, 1996'
_exptl_crystal_colour colorless
_exptl_crystal_density_diffrn 1.425
_exptl_crystal_description block
_exptl_crystal_F_000 712
_exptl_crystal_size_max 0.35
_exptl_crystal_size_mid 0.25
_exptl_crystal_size_min 0.20
_refine_diff_density_max 0.947
_refine_diff_density_min -0.511
_refine_diff_density_rms 0.068
_refine_ls_extinction_method none
_refine_ls_goodness_of_fit_ref 1.007
_refine_ls_hydrogen_treatment constr
_refine_ls_matrix_type full
_refine_ls_number_parameters 208
_refine_ls_number_reflns 3136
_refine_ls_number_restraints 18
_refine_ls_restrained_S_all 1.022
_refine_ls_R_factor_all 0.0844
_refine_ls_R_factor_gt 0.0632
_refine_ls_shift/su_max 0.000
_refine_ls_shift/su_mean 0.000
_refine_ls_structure_factor_coef Fsqd
_refine_ls_weighting_details 'w=1/[\s^2^(Fo^2^)+(0.0885P)^2^+2.0094P] where P=(Fo^2^+2Fc^2^)/3'
_refine_ls_weighting_scheme calc
_refine_ls_wR_factor_gt 0.1618
_refine_ls_wR_factor_ref 0.1800
_reflns_Friedel_coverage 0.000
_reflns_number_gt 2369
_reflns_number_total 3136
_reflns_threshold_expression 'I > 2\s(I)'
_cod_data_source_file c6cc09268c2.cif
_cod_data_source_block D
_cod_depositor_comments 'Adding full bibliography for 7119314.cif.'
_cod_database_code 7119314
_shelx_shelxl_version_number 2014/7
_shelx_space_group_comment
;
The symmetry employed for this shelxl refinement is uniquely defined
by the following loop, which should always be used as a source of
symmetry information in preference to the above space-group names.
They are only intended as comments.
;

loop_
_space_group_symop_operation_xyz
'x, y, z'
'-x+1/2, y+1/2, -z+1/2'
'-x, -y, -z'
'x-1/2, -y-1/2, z-1/2'

loop_
_atom_site_label
_atom_site_type_symbol
_atom_site_fract_x
_atom_site_fract_y
_atom_site_fract_z
_atom_site_U_iso_or_equiv
_atom_site_adp_type
_atom_site_occupancy
_atom_site_site_symmetry_order
_atom_site_calc_flag
_atom_site_refinement_flags_posn
_atom_site_refinement_flags_adp
S1 S 0.84141(9) 0.96957(8) 0.23235(4) 0.0326(3) Uani 1 1 d . .
O1 O 0.7043(3) 1.0409(2) 0.24563(13) 0.0434(6) Uani 1 1 d . .
N1 N 0.8009(3) 0.8860(2) 0.15672(14) 0.0315(6) Uani 1 1 d . .
O2 O 0.9075(3) 0.8834(2) 0.28841(13) 0.0456(6) Uani 1 1 d . .
C12 C 0.9894(4) 1.0790(3) 0.21203(16) 0.0315(7) Uani 1 1 d . .
C5 C 0.5781(3) 0.8515(3) 0.06667(16) 0.0303(7) Uani 1 1 d . .
C8 C 0.7067(3) 0.9453(3) 0.09225(16) 0.0298(7) Uani 1 1 d . .
H8A H 0.6557 1.0207 0.1116 0.036 Uiso 1 1 calc R U
C7 C 0.3612(4) 0.7235(3) 0.10060(18) 0.0412(8) Uani 1 1 d . .
H7A H 0.2942 0.6974 0.1363 0.049 Uiso 1 1 calc R U
C6 C 0.4763(4) 0.8108(3) 0.11930(17) 0.0369(8) Uani 1 1 d . .
H6A H 0.4867 0.8436 0.1679 0.044 Uiso 1 1 calc R U
C2 C 0.3447(4) 0.6738(3) 0.02797(18) 0.0361(7) Uani 1 1 d . .
C13 C 0.9505(4) 1.2024(3) 0.19083(19) 0.0388(8) Uani 1 1 d . .
H13A H 0.8469 1.2296 0.1888 0.047 Uiso 1 1 calc R U
C15 C 1.2214(5) 1.2447(4) 0.1759(2) 0.0493(10) Uani 1 1 d . .
H15A H 1.2993 1.3008 0.1633 0.059 Uiso 1 1 calc R U
C11 C 1.1446(4) 1.0381(3) 0.21539(18) 0.0383(8) Uani 1 1 d . .
H11A H 1.1698 0.9550 0.2296 0.046 Uiso 1 1 calc R U
F1 F 0.0796(3) 0.6301(3) 0.0061(2) 0.1085(13) Uani 1 1 d . U
F2 F 0.2243(4) 0.5262(3) -0.05775(19) 0.1020(12) Uani 1 1 d . U
C4 C 0.5579(4) 0.8032(3) -0.00577(18) 0.0394(8) Uani 1 1 d . .
H4A H 0.6231 0.8308 -0.0419 0.047 Uiso 1 1 calc R U
C3 C 0.4427(4) 0.7149(3) -0.02514(19) 0.0409(8) Uani 1 1 d . .
H3A H 0.4310 0.6831 -0.0739 0.049 Uiso 1 1 calc R U
C9 C 0.8072(4) 0.9896(4) 0.03025(19) 0.0435(9) Uani 1 1 d . .
H9A H 0.7415 1.0270 -0.0099 0.065 Uiso 1 1 calc R U
H9B H 0.8815 1.0516 0.0502 0.065 Uiso 1 1 calc R U
H9C H 0.8620 0.9182 0.0113 0.065 Uiso 1 1 calc R U
C14 C 1.0681(5) 1.2848(3) 0.1728(2) 0.0473(9) Uani 1 1 d . .
H14A H 1.0433 1.3679 0.1585 0.057 Uiso 1 1 calc R U
F3 F 0.2202(5) 0.4850(4) 0.0551(2) 0.1421(18) Uani 1 1 d . U
C16 C 1.2605(4) 1.1214(4) 0.19747(19) 0.0449(9) Uani 1 1 d . .
H16A H 1.3644 1.0950 0.1999 0.054 Uiso 1 1 calc R U
C1 C 0.2187(4) 0.5788(4) 0.0089(2) 0.0485(9) Uani 1 1 d . .
C10 C 0.9068(4) 0.7826(3) 0.1393(2) 0.0448(9) Uani 1 1 d . .
H10A H 0.9607 0.7522 0.1851 0.067 Uiso 1 1 calc R U
H10B H 0.8475 0.7144 0.1154 0.067 Uiso 1 1 calc R U
H10C H 0.9816 0.8133 0.1062 0.067 Uiso 1 1 calc R U

loop_
_atom_site_aniso_label
_atom_site_aniso_U_11
_atom_site_aniso_U_22
_atom_site_aniso_U_33
_atom_site_aniso_U_23
_atom_site_aniso_U_13
_atom_site_aniso_U_12
S1 0.0315(4) 0.0368(5) 0.0293(4) 0.0001(3) 0.0015(3) -0.0057(3)
O1 0.0375(13) 0.0497(14) 0.0440(13) -0.0113(11) 0.0104(10) -0.0018(11)
N1 0.0283(13) 0.0298(13) 0.0358(14) -0.0018(11) -0.0022(11) -0.0020(11)
O2 0.0471(14) 0.0512(15) 0.0374(13) 0.0124(11) -0.0039(11) -0.0116(12)
C12 0.0351(17) 0.0337(16) 0.0256(15) -0.0046(12) 0.0007(13) -0.0069(14)
C5 0.0263(15) 0.0356(16) 0.0288(15) 0.0020(13) 0.0010(12) -0.0018(13)
C8 0.0293(16) 0.0319(16) 0.0283(15) 0.0022(12) 0.0022(12) -0.0029(13)
C7 0.0348(18) 0.055(2) 0.0342(18) 0.0128(15) 0.0030(14) -0.0113(16)
C6 0.0326(17) 0.054(2) 0.0242(15) 0.0009(14) 0.0018(13) -0.0089(15)
C2 0.0320(17) 0.0358(17) 0.0397(18) 0.0048(14) -0.0022(14) -0.0039(14)
C13 0.0442(19) 0.0340(17) 0.0378(18) -0.0042(14) 0.0010(15) -0.0023(15)
C15 0.061(3) 0.052(2) 0.0369(19) -0.0099(17) 0.0147(17) -0.025(2)
C11 0.0361(18) 0.0409(18) 0.0372(17) -0.0020(15) -0.0014(14) -0.0048(15)
F1 0.0415(15) 0.094(2) 0.189(4) -0.061(2) -0.0039(18) -0.0171(14)
F2 0.101(2) 0.103(2) 0.105(2) -0.0539(19) 0.0269(18) -0.0612(19)
C4 0.0385(18) 0.048(2) 0.0330(17) -0.0020(15) 0.0100(14) -0.0113(16)
C3 0.042(2) 0.046(2) 0.0343(17) -0.0091(15) 0.0030(15) -0.0071(16)
C9 0.0405(19) 0.052(2) 0.0380(18) 0.0030(16) 0.0048(15) -0.0163(17)
C14 0.069(3) 0.0351(18) 0.0387(19) -0.0049(15) 0.0073(18) -0.0096(18)
F3 0.153(3) 0.117(3) 0.144(3) 0.077(2) -0.068(3) -0.101(3)
C16 0.0386(19) 0.059(2) 0.0375(18) -0.0108(17) 0.0041(15) -0.0109(17)
C1 0.042(2) 0.047(2) 0.056(2) 0.0030(18) -0.0018(17) -0.0134(17)
C10 0.041(2) 0.0371(18) 0.055(2) -0.0083(16) -0.0021(16) 0.0050(15)

loop_
_atom_type_symbol
_atom_type_description
_atom_type_scat_dispersion_real
_atom_type_scat_dispersion_imag
_atom_type_scat_source
C C 0.0033 0.0016 'International Tables Vol C Tables 4.2.6.8 and 6.1.1.4'
H H 0.0000 0.0000 'International Tables Vol C Tables 4.2.6.8 and 6.1.1.4'
N N 0.0061 0.0033 'International Tables Vol C Tables 4.2.6.8 and 6.1.1.4'
O O 0.0106 0.0060 'International Tables Vol C Tables 4.2.6.8 and 6.1.1.4'
F F 0.0171 0.0103 'International Tables Vol C Tables 4.2.6.8 and 6.1.1.4'
S S 0.1246 0.1234 'International Tables Vol C Tables 4.2.6.8 and 6.1.1.4'

loop_
_geom_angle_atom_site_label_1
_geom_angle_atom_site_label_2
_geom_angle_atom_site_label_3
_geom_angle
O1 S1 O2 120.21(15)
O1 S1 N1 107.16(13)
O2 S1 N1 106.55(14)
O1 S1 C12 107.65(15)
O2 S1 C12 107.57(14)
N1 S1 C12 107.07(14)
C10 N1 C8 117.1(3)
C10 N1 S1 118.7(2)
C8 N1 S1 118.8(2)
C13 C12 C11 120.7(3)
C13 C12 S1 120.2(3)
C11 C12 S1 119.1(2)
C4 C5 C6 118.3(3)
C4 C5 C8 123.6(3)
C6 C5 C8 118.2(3)
N1 C8 C5 107.3(2)
N1 C8 C9 112.6(3)
C5 C8 C9 114.6(3)
C6 C7 C2 119.9(3)
C7 C6 C5 121.1(3)
C3 C2 C7 119.7(3)
C3 C2 C1 121.3(3)
C7 C2 C1 119.0(3)
C14 C13 C12 119.0(3)
C14 C15 C16 120.5(3)
C16 C11 C12 119.6(3)
C3 C4 C5 121.1(3)
C4 C3 C2 120.0(3)
C15 C14 C13 120.5(3)
C11 C16 C15 119.7(3)
F3 C1 F1 107.8(4)
F3 C1 F2 104.9(4)
F1 C1 F2 103.5(3)
F3 C1 C2 113.3(3)
F1 C1 C2 112.0(3)
F2 C1 C2 114.4(3)

loop_
_geom_bond_atom_site_label_1
_geom_bond_atom_site_label_2
_geom_bond_distance
S1 O1 1.428(2)
S1 O2 1.433(2)
S1 N1 1.624(3)
S1 C12 1.769(3)
N1 C10 1.463(4)
N1 C8 1.490(4)
C12 C13 1.385(5)
C12 C11 1.394(5)
C5 C4 1.386(4)
C5 C6 1.395(4)
C5 C8 1.523(4)
C8 C9 1.524(4)
C7 C6 1.369(5)
C7 C2 1.393(5)
C2 C3 1.381(5)
C2 C1 1.490(5)
C13 C14 1.384(5)
C15 C14 1.376(6)
C15 C16 1.386(5)
C11 C16 1.380(5)
F1 C1 1.306(5)
F2 C1 1.314(5)
C4 C3 1.380(5)
F3 C1 1.284(5)
